data_1531890
loop_
_publ_author_name
'Mikhailov, Yu.N.'
'Serezhkina, L.B.'
'Gorbunova, Yu.E.'
'Serezhkin, V.N.'
'Baeva, E.E.'

_publ_section_title
;
 Crystal structure of Na2 (U O2 (Se O4)2) * 4(H2 O)
;
_journal_name_full 'Zhurnal Neorganicheskoi Khimii'
_journal_page_first 2017
_journal_page_last 2021
_journal_volume 46
_journal_year 2001
_chemical_formula_sum 'H8 Na2 O14 Se2 U'
_chemical_name_systematic 'Na2 (U O2 (Se O4)2) (H2 O)4'
_space_group_IT_number 14
_symmetry_space_group_name_Hall '-P 2ybc'
_symmetry_space_group_name_H-M 'P 1 21/c 1'
_cell_angle_alpha 90
_cell_angle_beta 108.08
_cell_angle_gamma 90
_cell_formula_units_Z 4
_cell_length_a 8.65
_cell_length_b 11.003
_cell_length_c 13.879
_cell_volume 1255.724
_citation_journal_id_ASTM ZNOKAQ
_cod_data_source_file Mikhailov_ZNOKAQ_2001_106.cif
_cod_data_source_block H8Na2O14Se2U1
_cod_original_formula_sum 'H8 Na2 O14 Se2 U1'
_cod_database_code 1531890

loop_
_symmetry_equiv_pos_as_xyz
x,y,z
-x,y+1/2,-z+1/2
-x,-y,-z
x,-y-1/2,z-1/2

loop_
_atom_site_label
_atom_site_type_symbol
_atom_site_fract_x
_atom_site_fract_y
_atom_site_fract_z
_atom_site_occupancy
_atom_site_U_iso_or_equiv
O7 O-2 -0.0297 0.0675 0.1937 1 0.0
O10 O-2 0.8143 0.1385 0.5826 1 0.0
O3 O-2 0.35 0.526 0.3451 1 0.0
U1 U+6 0.03844 0.19147 0.34113 1 0.0
O5 O-2 0.1699 0.3723 0.4122 1 0.0
Na2 Na+1 0.6227 0.2355 0.4441 1 0.0
O13 O-2 0.41 -0.042 0.6354 1 0.0
O11 O-2 0.471 0.186 0.7881 1 0.0
Se1 Se+6 0.0096 0.1328 0.6051 1 0.0
Se2 Se+6 0.1985 0.5154 0.3903 1 0.0
O6 O-2 -0.0747 0.0089 0.3843 1 0.0
O9 O-2 0.072 0.1994 0.5187 1 0.0
Na1 Na+1 0.3656 -0.099 0.3129 1 0.0
O1 O-2 0.2334 0.1246 0.3713 1 0.0
O2 O-2 0.8413 0.2561 0.309 1 0.0
O14 O-2 0.706 -0.048 0.8255 1 0.0
O4 O-2 0.1062 0.3007 0.2128 1 0.0
O12 O-2 0.483 0.2584 0.5677 1 0.0
O8 O-2 0.231 0.588 0.495 1 0.0
